data_7007922
loop_
_publ_author_name
'S\/orensen, Morten B'
'Hazell, Rita G.'
'Bentien, Anders'
'Bond, Andrew D.'
'Jensen, Torben R.'

_publ_section_title
;
 Two new cobalt-zinc orthophosphate monohydrates: hydrothermal
 synthesis, crystal structures and thermal investigation.
;
_journal_issue 3
_journal_name_full 'Dalton transactions (Cambridge, England : 2003)'
_journal_page_first 598
_journal_page_last 606
_journal_paper_doi 10.1039/b412473a
_journal_year 2005
_chemical_formula_moiety 'Co0.72 H2 O9 P2 Zn2.28'
_chemical_formula_sum 'Co0.72 H2 O9 P2 Zn2.28'
_chemical_formula_weight 399.43
_chemical_name_common 'Cobalt zinc orthophosphate monohydrate'
_chemical_name_systematic
;
Cobalt zinc orthophosphate monohydrate
;
_space_group_IT_number 14
_symmetry_cell_setting monoclinic
_symmetry_space_group_name_Hall '-P 2ybc'
_symmetry_space_group_name_H-M 'P 1 21/c 1'
_atom_sites_solution_hydrogens difmap
_atom_sites_solution_primary direct
_atom_sites_solution_secondary difmap
_audit_creation_method 'SHELXL-97 plus manual editing'
_cell_angle_alpha 90.00
_cell_angle_beta 95.388(3)
_cell_angle_gamma 90.00
_cell_formula_units_Z 4
_cell_length_a 8.7021(6)
_cell_length_b 4.8662(3)
_cell_length_c 16.6722(11)
_cell_measurement_reflns_used 5159
_cell_measurement_temperature 100(2)
_cell_measurement_theta_max 30.52
_cell_measurement_theta_min 3.24
_cell_volume 702.88(8)
_computing_cell_refinement 'SAINT v.7.06a (Bruker, 2003)'
_computing_data_collection 'APEX2 v.1.0-8 (Bruker-Nonius, 2003)'
_computing_data_reduction 'SAINT v.7.06a (Bruker, 2003)'
_computing_molecular_graphics 'SHELXTL v.6.10 (Sheldrick, 2000)'
_computing_publication_material 'SHELXTL v.6.10 (Sheldrick, 2000)'
_computing_structure_refinement 'SHELXTL v.6.10 (Sheldrick, 2000)'
_computing_structure_solution 'SHELXTL v.6.10 (Sheldrick, 2000)'
_diffrn_ambient_temperature 100(2)
_diffrn_measured_fraction_theta_full 0.996
_diffrn_measured_fraction_theta_max 0.996
_diffrn_measurement_device_type 'Bruker-Nonius X8APEX-II CCD'
_diffrn_measurement_method 'thin-slice \w and \f scans'
_diffrn_radiation_monochromator graphite
_diffrn_radiation_source 'fine-focus sealed tube'
_diffrn_radiation_type MoK\a
_diffrn_radiation_wavelength 0.71073
_diffrn_reflns_av_R_equivalents 0.0251
_diffrn_reflns_av_sigmaI/netI 0.0248
_diffrn_reflns_limit_h_max 12
_diffrn_reflns_limit_h_min -12
_diffrn_reflns_limit_k_max 6
_diffrn_reflns_limit_k_min -5
_diffrn_reflns_limit_l_max 19
_diffrn_reflns_limit_l_min -23
_diffrn_reflns_number 6269
_diffrn_reflns_theta_full 30.51
_diffrn_reflns_theta_max 30.51
_diffrn_reflns_theta_min 3.56
_diffrn_standards_number 0
_exptl_absorpt_coefficient_mu 9.880
_exptl_absorpt_correction_T_max 0.693
_exptl_absorpt_correction_T_min 0.378
_exptl_absorpt_correction_type multi-scan
_exptl_absorpt_process_details
;
SADABS v.2.10 (Sheldrick, 2003)
Ratio of minimum to maximum apparent transmission:  0.544812
;
_exptl_crystal_colour purple
_exptl_crystal_density_diffrn 3.775
_exptl_crystal_density_method 'not measured'
_exptl_crystal_description plate
_exptl_crystal_F_000 767
_exptl_crystal_size_max 0.30
_exptl_crystal_size_mid 0.16
_exptl_crystal_size_min 0.04
_refine_diff_density_max 0.718
_refine_diff_density_min -0.892
_refine_diff_density_rms 0.189
_refine_ls_extinction_method none
_refine_ls_goodness_of_fit_ref 1.145
_refine_ls_hydrogen_treatment refall
_refine_ls_matrix_type full
_refine_ls_number_parameters 139
_refine_ls_number_reflns 2132
_refine_ls_number_restraints 3
_refine_ls_restrained_S_all 1.144
_refine_ls_R_factor_all 0.0202
_refine_ls_R_factor_gt 0.0191
_refine_ls_shift/su_max 0.002
_refine_ls_shift/su_mean 0.000
_refine_ls_structure_factor_coef Fsqd
_refine_ls_weighting_details 'calc w=1/[\s^2^(Fo^2^)+(0.0255P)^2^+0.4179P] where P=(Fo^2^+2Fc^2^)/3'
_refine_ls_weighting_scheme calc
_refine_ls_wR_factor_gt 0.0513
_refine_ls_wR_factor_ref 0.0518
_reflns_number_gt 2042
_reflns_number_total 2132
_reflns_threshold_expression I>2\s(I)
_cod_data_source_file b412473a.txt
_cod_data_source_block 2
_cod_original_sg_symbol_H-M 'P 21/c'
_cod_database_code 7007922

loop_
_symmetry_equiv_pos_as_xyz
'x, y, z'
'-x, y+1/2, -z+1/2'
'-x, -y, -z'
'x, -y-1/2, z-1/2'

loop_
_atom_site_label
_atom_site_type_symbol
_atom_site_fract_x
_atom_site_fract_y
_atom_site_fract_z
_atom_site_U_iso_or_equiv
_atom_site_adp_type
_atom_site_occupancy
_atom_site_symmetry_multiplicity
_atom_site_calc_flag
_atom_site_refinement_flags
_atom_site_disorder_assembly
_atom_site_disorder_group
Zn1 Zn 0.93428(2) 0.20182(4) 0.654218(12) 0.00456(8) Uani 0.860(13) 1 d P . .
Zn2 Zn 0.82844(2) 0.20206(4) 0.443570(12) 0.00449(8) Uani 0.871(14) 1 d P . .
Zn3 Zn 0.57567(3) 0.49776(4) 0.678855(13) 0.00563(8) Uani 0.546(13) 1 d P . .
Co1 Co 0.93428(2) 0.20182(4) 0.654218(12) 0.00456(8) Uani 0.140(13) 1 d P . .
Co2 Co 0.82844(2) 0.20206(4) 0.443570(12) 0.00449(8) Uani 0.129(14) 1 d P . .
Co3 Co 0.57567(3) 0.49776(4) 0.678855(13) 0.00563(8) Uani 0.454(13) 1 d P . .
P1 P 0.81794(5) 0.70658(9) 0.55528(3) 0.00452(11) Uani 1 1 d . . .
P2 P 0.73598(5) 0.48933(8) 0.28166(3) 0.00477(11) Uani 1 1 d . . .
O1 O 0.68511(15) 0.7455(3) 0.60597(8) 0.0071(2) Uani 1 1 d . . .
O2 O 0.59363(15) 0.6704(3) 0.25694(8) 0.0065(2) Uani 1 1 d . . .
O3 O 0.86252(15) 0.3979(3) 0.54833(7) 0.0060(2) Uani 1 1 d . . .
O4 O 0.75636(15) 0.2646(3) 0.21649(8) 0.0064(2) Uani 1 1 d . . .
O5 O 0.78287(15) 0.8245(3) 0.47065(8) 0.0067(2) Uani 1 1 d . . .
O6 O 0.96434(14) 0.8518(3) 0.59747(7) 0.0063(2) Uani 1 1 d . . .
O7 O 0.88441(15) 0.6527(3) 0.29067(8) 0.0086(2) Uani 1 1 d . . .
O8 O 0.69198(15) 0.3443(3) 0.35852(7) 0.0067(2) Uani 1 1 d . . .
O9 O 0.52683(16) 0.2328(3) 0.58253(8) 0.0084(2) Uani 1 1 d D . .
H1 H 0.438(3) 0.210(6) 0.567(2) 0.034(9) Uiso 1 1 d D . .
H2 H 0.568(3) 0.085(5) 0.584(2) 0.037(9) Uiso 1 1 d D . .

loop_
_atom_site_aniso_label
_atom_site_aniso_U_11
_atom_site_aniso_U_22
_atom_site_aniso_U_33
_atom_site_aniso_U_23
_atom_site_aniso_U_13
_atom_site_aniso_U_12
Zn1 0.00368(11) 0.00498(12) 0.00511(11) -0.00056(6) 0.00090(7) -0.00033(6)
Zn2 0.00435(11) 0.00467(12) 0.00454(11) 0.00035(6) 0.00092(7) 0.00011(6)
Zn3 0.00613(12) 0.00509(12) 0.00615(12) -0.00063(7) 0.00306(8) -0.00108(7)
Co1 0.00368(11) 0.00498(12) 0.00511(11) -0.00056(6) 0.00090(7) -0.00033(6)
Co2 0.00435(11) 0.00467(12) 0.00454(11) 0.00035(6) 0.00092(7) 0.00011(6)
Co3 0.00613(12) 0.00509(12) 0.00615(12) -0.00063(7) 0.00306(8) -0.00108(7)
P1 0.0041(2) 0.0046(2) 0.00506(19) -0.00010(14) 0.00133(15) -0.00017(13)
P2 0.0036(2) 0.0054(2) 0.0053(2) 0.00002(14) 0.00095(14) -0.00001(14)
O1 0.0063(6) 0.0071(5) 0.0085(6) 0.0005(5) 0.0034(4) 0.0004(4)
O2 0.0050(6) 0.0067(5) 0.0081(5) 0.0011(4) 0.0020(4) 0.0010(4)
O3 0.0062(5) 0.0053(6) 0.0065(5) -0.0006(4) 0.0012(4) 0.0004(4)
O4 0.0054(6) 0.0070(5) 0.0072(5) -0.0011(4) 0.0024(4) -0.0005(4)
O5 0.0075(6) 0.0065(5) 0.0060(5) 0.0013(4) 0.0004(4) -0.0003(4)
O6 0.0050(5) 0.0061(5) 0.0079(5) -0.0021(4) 0.0014(4) -0.0002(4)
O7 0.0061(6) 0.0102(5) 0.0094(6) -0.0006(5) 0.0003(5) -0.0026(4)
O8 0.0066(6) 0.0076(5) 0.0059(5) 0.0013(4) 0.0010(4) 0.0004(4)
O9 0.0063(6) 0.0085(6) 0.0102(6) -0.0010(5) -0.0004(5) 0.0008(5)

loop_
_atom_type_symbol
_atom_type_description
_atom_type_scat_dispersion_real
_atom_type_scat_dispersion_imag
_atom_type_scat_source
O O 0.0106 0.0060 'International Tables Vol C Tables 4.2.6.8 and 6.1.1.4'
H H 0.0000 0.0000 'International Tables Vol C Tables 4.2.6.8 and 6.1.1.4'
P P 0.1023 0.0942 'International Tables Vol C Tables 4.2.6.8 and 6.1.1.4'
Co Co 0.3494 0.9721 'International Tables Vol C Tables 4.2.6.8 and 6.1.1.4'
Zn Zn 0.2839 1.4301 'International Tables Vol C Tables 4.2.6.8 and 6.1.1.4'

loop_
_geom_angle_atom_site_label_1
_geom_angle_atom_site_label_2
_geom_angle_atom_site_label_3
_geom_angle
_geom_angle_site_symmetry_1
_geom_angle_site_symmetry_3
_geom_angle_publ_flag
O7 Zn1 O4 112.25(6) 3_766 4_566 ?
O7 Zn1 O6 114.44(6) 3_766 1_545 ?
O4 Zn1 O6 118.30(5) 4_566 1_545 ?
O7 Zn1 O3 114.68(5) 3_766 . ?
O4 Zn1 O3 103.09(5) 4_566 . ?
O6 Zn1 O3 91.84(5) 1_545 . ?
O8 Zn2 O5 113.12(6) . 1_545 ?
O8 Zn2 O3 120.96(5) . . ?
O5 Zn2 O3 105.44(5) 1_545 . ?
O8 Zn2 O6 108.25(5) . 3_766 ?
O5 Zn2 O6 99.53(5) 1_545 3_766 ?
O3 Zn2 O6 107.33(5) . 3_766 ?
O1 Zn3 O2 161.62(5) . 3_666 ?
O1 Zn3 O2 84.28(5) . 4_576 ?
O2 Zn3 O2 89.91(3) 3_666 4_576 ?
O1 Zn3 O9 88.80(5) . . ?
O2 Zn3 O9 92.90(5) 3_666 . ?
O2 Zn3 O9 166.00(5) 4_576 . ?
O1 Zn3 O4 99.38(5) . 4_566 ?
O2 Zn3 O4 98.99(5) 3_666 4_566 ?
O2 Zn3 O4 106.21(5) 4_576 4_566 ?
O9 Zn3 O4 86.90(5) . 4_566 ?
O1 Zn3 O8 98.58(5) . 3_666 ?
O2 Zn3 O8 63.54(5) 3_666 3_666 ?
O2 Zn3 O8 85.97(5) 4_576 3_666 ?
O9 Zn3 O8 83.03(5) . 3_666 ?
O4 Zn3 O8 159.18(5) 4_566 3_666 ?
O1 Zn3 P2 129.81(4) . 3_666 ?
O2 Zn3 P2 31.82(4) 3_666 3_666 ?
O2 Zn3 P2 81.66(4) 4_576 3_666 ?
O9 Zn3 P2 93.57(4) . 3_666 ?
O4 Zn3 P2 130.81(4) 4_566 3_666 ?
O8 Zn3 P2 32.71(3) 3_666 3_666 ?
O1 P1 O5 111.94(8) . . ?
O1 P1 O3 111.87(7) . . ?
O5 P1 O3 108.84(7) . . ?
O1 P1 O6 109.04(7) . . ?
O5 P1 O6 109.23(7) . . ?
O3 P1 O6 105.72(7) . . ?
O7 P2 O8 115.75(7) . . ?
O7 P2 O2 112.51(7) . . ?
O8 P2 O2 103.14(7) . . ?
O7 P2 O4 106.57(7) . . ?
O8 P2 O4 108.09(7) . . ?
O2 P2 O4 110.74(7) . . ?
O7 P2 Zn3 141.97(6) . 3_666 ?
O4 P2 Zn3 110.39(5) . 3_666 ?
P1 O1 Zn3 133.98(8) . . ?
P2 O2 Zn3 103.21(6) . 3_666 ?
P2 O2 Zn3 128.61(7) . 4_575 ?
Co3 O2 Zn3 128.18(6) 3_666 4_575 ?
Zn3 O2 Zn3 128.18(6) 3_666 4_575 ?
P1 O3 Zn2 120.66(7) . . ?
P1 O3 Zn1 116.23(7) . . ?
Zn2 O3 Zn1 122.79(6) . . ?
P2 O4 Zn1 117.32(7) . 4_565 ?
P2 O4 Zn3 120.54(7) . 4_565 ?
Zn1 O4 Zn3 120.47(6) 4_565 4_565 ?
P1 O5 Zn2 122.87(8) . 1_565 ?
P1 O6 Zn1 117.73(7) . 1_565 ?
P1 O6 Zn2 120.53(7) . 3_766 ?
Zn1 O6 Zn2 116.07(6) 1_565 3_766 ?
P2 O7 Zn1 155.88(9) . 3_766 ?
P2 O8 Zn2 127.04(8) . . ?
P2 O8 Zn3 87.13(6) . 3_666 ?
Zn2 O8 Zn3 144.20(6) . 3_666 ?
Zn3 O9 H1 117(2) . . ?
Zn3 O9 H2 119(2) . . ?
H1 O9 H2 107.4(17) . . ?

loop_
_geom_bond_atom_site_label_1
_geom_bond_atom_site_label_2
_geom_bond_distance
_geom_bond_site_symmetry_2
_geom_bond_publ_flag
Zn1 O7 1.8874(13) 3_766 ?
Zn1 O4 1.9503(13) 4_566 ?
Zn1 O6 1.9778(13) 1_545 ?
Zn1 O3 2.0518(12) . ?
Zn2 O8 1.8930(13) . ?
Zn2 O5 1.9419(13) 1_545 ?
Zn2 O3 1.9872(12) . ?
Zn2 O6 2.0049(13) 3_766 ?
Zn3 O1 2.0136(13) . ?
Zn3 O2 2.0693(13) 3_666 ?
Zn3 O2 2.0710(13) 4_576 ?
Zn3 O9 2.0723(14) . ?
Zn3 O4 2.0763(13) 4_566 ?
Zn3 O8 2.4762(13) 3_666 ?
Zn3 P2 2.8509(5) 3_666 ?
P1 O1 1.5066(13) . ?
P1 O5 1.5272(13) . ?
P1 O3 1.5585(13) . ?
P1 O6 1.5648(13) . ?
P2 O7 1.5122(14) . ?
P2 O8 1.5424(13) . ?
P2 O2 1.5442(13) . ?
P2 O4 1.5633(13) . ?
O9 H1 0.80(2) . ?
O9 H2 0.80(2) . ?

loop_
_geom_hbond_atom_site_label_D
_geom_hbond_atom_site_label_H
_geom_hbond_atom_site_label_A
_geom_hbond_distance_DH
_geom_hbond_distance_HA
_geom_hbond_distance_DA
_geom_hbond_angle_DHA
_geom_hbond_site_symmetry_A
O9 H1 O5 0.80(3) 1.97(3) 2.771(2) 177(3) 3_666
O9 H2 O1 0.80(2) 1.96(3) 2.7514(18) 169(3) 1_545

loop_
_geom_torsion_atom_site_label_1
_geom_torsion_atom_site_label_2
_geom_torsion_atom_site_label_3
_geom_torsion_atom_site_label_4
_geom_torsion
_geom_torsion_site_symmetry_1
_geom_torsion_site_symmetry_2
_geom_torsion_site_symmetry_3
_geom_torsion_site_symmetry_4
_geom_torsion_publ_flag
O5 P1 O1 Zn3 133.35(10) . . . . ?
O3 P1 O1 Zn3 10.89(14) . . . . ?
O6 P1 O1 Zn3 -105.68(11) . . . . ?
O2 Zn3 O1 P1 -153.15(13) 3_666 . . . ?
O2 Zn3 O1 P1 134.66(12) 4_576 . . . ?
O9 Zn3 O1 P1 -57.53(11) . . . . ?
O4 Zn3 O1 P1 29.13(12) 4_566 . . . ?
O8 Zn3 O1 P1 -140.30(11) 3_666 . . . ?
P2 Zn3 O1 P1 -151.19(8) 3_666 . . . ?
O7 P2 O2 Zn3 -142.34(7) . . . 3_666 ?
O8 P2 O2 Zn3 -16.91(8) . . . 3_666 ?
O4 P2 O2 Zn3 98.51(7) . . . 3_666 ?
O7 P2 O2 Zn3 37.45(12) . . . 4_575 ?
O8 P2 O2 Zn3 162.88(9) . . . 4_575 ?
O4 P2 O2 Zn3 -81.70(10) . . . 4_575 ?
Zn3 P2 O2 Zn3 179.79(13) 3_666 . . 4_575 ?
O1 P1 O3 Zn2 112.41(9) . . . . ?
O5 P1 O3 Zn2 -11.81(10) . . . . ?
O6 P1 O3 Zn2 -129.03(8) . . . . ?
O1 P1 O3 Zn1 -61.19(10) . . . . ?
O5 P1 O3 Zn1 174.59(7) . . . . ?
O6 P1 O3 Zn1 57.37(9) . . . . ?
O8 Zn2 O3 P1 -17.91(11) . . . . ?
O5 Zn2 O3 P1 -147.75(8) 1_545 . . . ?
O6 Zn2 O3 P1 106.82(9) 3_766 . . . ?
O8 Zn2 O3 Zn1 155.26(7) . . . . ?
O5 Zn2 O3 Zn1 25.42(8) 1_545 . . . ?
O6 Zn2 O3 Zn1 -80.01(8) 3_766 . . . ?
O7 Zn1 O3 P1 -62.24(9) 3_766 . . . ?
O4 Zn1 O3 P1 60.07(9) 4_566 . . . ?
O6 Zn1 O3 P1 179.70(8) 1_545 . . . ?
O7 Zn1 O3 Zn2 124.30(8) 3_766 . . . ?
O4 Zn1 O3 Zn2 -113.39(8) 4_566 . . . ?
O6 Zn1 O3 Zn2 6.25(8) 1_545 . . . ?
O7 P2 O4 Zn1 -11.16(10) . . . 4_565 ?
O8 P2 O4 Zn1 -136.19(8) . . . 4_565 ?
O2 P2 O4 Zn1 111.51(8) . . . 4_565 ?
Zn3 P2 O4 Zn1 159.72(5) 3_666 . . 4_565 ?
O7 P2 O4 Zn3 -176.49(8) . . . 4_565 ?
O8 P2 O4 Zn3 58.47(10) . . . 4_565 ?
O2 P2 O4 Zn3 -53.82(10) . . . 4_565 ?
Zn3 P2 O4 Zn3 -5.62(9) 3_666 . . 4_565 ?
O1 P1 O5 Zn2 89.47(10) . . . 1_565 ?
O3 P1 O5 Zn2 -146.36(8) . . . 1_565 ?
O6 P1 O5 Zn2 -31.40(11) . . . 1_565 ?
O1 P1 O6 Zn1 -36.64(10) . . . 1_565 ?
O5 P1 O6 Zn1 85.98(9) . . . 1_565 ?
O3 P1 O6 Zn1 -157.06(7) . . . 1_565 ?
O1 P1 O6 Zn2 170.96(8) . . . 3_766 ?
O5 P1 O6 Zn2 -66.42(10) . . . 3_766 ?
O3 P1 O6 Zn2 50.53(9) . . . 3_766 ?
O8 P2 O7 Zn1 0.2(3) . . . 3_766 ?
O2 P2 O7 Zn1 118.4(2) . . . 3_766 ?
O4 P2 O7 Zn1 -120.0(2) . . . 3_766 ?
Zn3 P2 O7 Zn1 73.9(3) 3_666 . . 3_766 ?
O7 P2 O8 Zn2 -31.37(12) . . . . ?
O2 P2 O8 Zn2 -154.68(9) . . . . ?
O4 P2 O8 Zn2 88.02(10) . . . . ?
Zn3 P2 O8 Zn2 -168.38(11) 3_666 . . . ?
O7 P2 O8 Zn3 137.01(7) . . . 3_666 ?
O2 P2 O8 Zn3 13.71(6) . . . 3_666 ?
O4 P2 O8 Zn3 -103.60(6) . . . 3_666 ?
O5 Zn2 O8 P2 -128.98(9) 1_545 . . . ?
O3 Zn2 O8 P2 104.61(10) . . . . ?
O6 Zn2 O8 P2 -19.69(11) 3_766 . . . ?
O5 Zn2 O8 Zn3 71.13(12) 1_545 . . 3_666 ?
O3 Zn2 O8 Zn3 -55.28(13) . . . 3_666 ?
O6 Zn2 O8 Zn3 -179.58(10) 3_766 . . 3_666 ?
